data_7051601
loop_
_publ_author_name
'Stracke, M. P.'
'Migliorini, M. V.'
'Lissner, E.'
'Schrekker, H. S.'
'Back, D.'
'Lang, E. S.'
'Dupont, J.'
'Gon\,calves, R. S.'

_publ_section_title
;
 Electrochemical methodology for determination of imidazolium ionic
 liquids (solids at room temperature) properties: influence of the
 temperature
;
_journal_issue 1
_journal_name_full 'New Journal of Chemistry'
_journal_page_first 82
_journal_paper_doi 10.1039/b812258j
_journal_volume 33
_journal_year 2009
_chemical_formula_moiety 'C15 H17 F6 N3 O4 S2'
_chemical_formula_sum 'C15 H17 F6 N3 O4 S2'
_chemical_formula_weight 481.44
_chemical_name_common (PhCH2CH2CH2(N2C3H3)CH3)(N(SO2CF3)
_chemical_name_systematic
;
[PhCH2CH2CH2(N2C3H3)CH3][N(SO2CF3]
;
_space_group_IT_number 14
_symmetry_cell_setting monoclinic
_symmetry_space_group_name_Hall '-P 2ybc'
_symmetry_space_group_name_H-M 'P 1 21/c 1'
_atom_sites_solution_hydrogens geom
_atom_sites_solution_primary direct
_atom_sites_solution_secondary difmap
_audit_conform_dict_location ftp://ftp.iucr.org/pub/cif_core.dic
_audit_conform_dict_name cif_core.dic
_audit_conform_dict_version 2.3
_audit_creation_date 2006-05-16T17:52:18-00:00
_audit_creation_method 'WinGX routine CIF_UPDATE'
_cell_angle_alpha 90
_cell_angle_beta 105.4960(10)
_cell_angle_gamma 90
_cell_formula_units_Z 4
_cell_length_a 11.1807(2)
_cell_length_b 14.8585(3)
_cell_length_c 12.8594(3)
_cell_measurement_reflns_used 145
_cell_measurement_temperature 293(2)
_cell_measurement_theta_max 27
_cell_measurement_theta_min 3
_cell_volume 2058.66(7)
_computing_cell_refinement 'Bruker SAINT'
_computing_data_collection 'Bruker APEX2/BIS/COSMO'
_computing_data_reduction 'Bruker SAINT/SADABS'
_computing_molecular_graphics 'Crysal Impact Diamond 3'
_computing_publication_material WinGX
_computing_structure_refinement 'SHELXL-97 (Sheldrick, 1997)'
_computing_structure_solution 'Bruker SHELXTL'
_diffrn_ambient_temperature 293(2)
_diffrn_measured_fraction_theta_full 0.997
_diffrn_measured_fraction_theta_max 0.997
_diffrn_measurement_device_type 'CCD area detector'
_diffrn_measurement_method 'phi scan'
_diffrn_radiation_monochromator graphite
_diffrn_radiation_type MoK\a
_diffrn_radiation_wavelength 0.71073
_diffrn_reflns_av_R_equivalents 0.0439
_diffrn_reflns_av_unetI/netI 0.0342
_diffrn_reflns_limit_h_max 14
_diffrn_reflns_limit_h_min -14
_diffrn_reflns_limit_k_max 19
_diffrn_reflns_limit_k_min -19
_diffrn_reflns_limit_l_max 17
_diffrn_reflns_limit_l_min -17
_diffrn_reflns_number 36755
_diffrn_reflns_theta_full 28.36
_diffrn_reflns_theta_max 28.36
_diffrn_reflns_theta_min 1.89
_exptl_absorpt_coefficient_mu 0.339
_exptl_absorpt_correction_T_max 1
_exptl_absorpt_correction_T_min 0.98282
_exptl_absorpt_correction_type multi-scan
_exptl_absorpt_process_details SADABS
_exptl_crystal_colour colourless
_exptl_crystal_density_diffrn 1.553
_exptl_crystal_density_method 'not measured'
_exptl_crystal_description block
_exptl_crystal_F_000 984
_exptl_crystal_size_max 0.2
_exptl_crystal_size_mid 0.17
_exptl_crystal_size_min 0.16
_refine_diff_density_max 1.007
_refine_diff_density_min -0.662
_refine_diff_density_rms 0.084
_refine_ls_extinction_method none
_refine_ls_goodness_of_fit_ref 1.072
_refine_ls_hydrogen_treatment mixed
_refine_ls_matrix_type full
_refine_ls_number_parameters 284
_refine_ls_number_reflns 5127
_refine_ls_number_restraints 0
_refine_ls_restrained_S_all 1.072
_refine_ls_R_factor_all 0.1524
_refine_ls_R_factor_gt 0.0921
_refine_ls_shift/su_max 0
_refine_ls_shift/su_mean 0
_refine_ls_structure_factor_coef Fsqd
_refine_ls_weighting_details 'calc w=1/[\s^2^(Fo^2^)+(0.1847P)^2^+1.4100P] where P=(Fo^2^+2Fc^2^)/3'
_refine_ls_weighting_scheme calc
_refine_ls_wR_factor_gt 0.2952
_refine_ls_wR_factor_ref 0.3457
_reflns_number_gt 2659
_reflns_number_total 5127
_reflns_threshold_expression >2sigma(I)
_cod_data_source_file b812258j.txt
_cod_data_source_block teste2
_cod_original_cell_volume 2058.65(7)
_cod_original_sg_symbol_H-M P21/c
_cod_database_code 7051601

loop_
_symmetry_equiv_pos_as_xyz
'x, y, z'
'-x, y+1/2, -z+1/2'
'-x, -y, -z'
'x, -y-1/2, z-1/2'

loop_
_atom_site_label
_atom_site_type_symbol
_atom_site_fract_x
_atom_site_fract_y
_atom_site_fract_z
_atom_site_U_iso_or_equiv
_atom_site_adp_type
_atom_site_occupancy
_atom_site_symmetry_multiplicity
_atom_site_calc_flag
_atom_site_refinement_flags
_atom_site_disorder_assembly
_atom_site_disorder_group
C27 C 0.3474(6) 0.3174(4) 0.0932(6) 0.0929(18) Uani 1 1 d . . .
C2 C 0.2534(4) 0.5395(3) 0.3817(4) 0.0591(11) Uani 1 1 d . . .
H2 H 0.3134 0.5036 0.364 0.071 Uiso 1 1 calc R . .
C4 C 0.0756(4) 0.5937(3) 0.3909(4) 0.0604(11) Uani 1 1 d . . .
H4 H -0.0094 0.6013 0.38 0.072 Uiso 1 1 calc R . .
C5 C 0.1659(4) 0.6448(3) 0.4529(4) 0.0600(11) Uani 1 1 d . . .
H5 H 0.1549 0.6946 0.4932 0.072 Uiso 1 1 calc R . .
C6 C 0.3983(5) 0.6466(5) 0.5017(5) 0.0939(18) Uani 1 1 d . . .
H6A H 0.3885 0.6977 0.5444 0.141 Uiso 1 1 calc R . .
H6B H 0.4408 0.6646 0.4494 0.141 Uiso 1 1 calc R . .
H6C H 0.4458 0.6011 0.5478 0.141 Uiso 1 1 calc R . .
C20 C 0.3326(6) 0.0285(4) 0.3031(6) 0.0888(16) Uani 1 1 d . . .
N1 N 0.2762(3) 0.6106(2) 0.4464(3) 0.0589(9) Uani 1 1 d . . .
O25 O 0.1779(4) 0.2421(4) 0.1613(6) 0.132(2) Uani 1 1 d . . .
O26 O 0.3430(6) 0.3224(3) 0.2913(4) 0.1249(18) Uani 1 1 d . . .
O19 O 0.2361(4) 0.0637(4) 0.1072(4) 0.1149(16) Uani 1 1 d . . .
O18 O 0.4623(5) 0.0348(4) 0.1675(5) 0.134(2) Uani 1 1 d . . .
F23 F 0.2368(4) 0.0610(4) 0.3309(4) 0.1362(17) Uani 1 1 d . . .
F22 F 0.4307(5) 0.0408(4) 0.3843(4) 0.1377(16) Uani 1 1 d . . .
F21 F 0.3155(4) -0.0584(3) 0.2877(5) 0.150(2) Uani 1 1 d . . .
C10 C -0.0994(4) 0.2387(3) 0.3184(4) 0.0560(10) Uani 1 1 d . . .
C15 C -0.0204(5) 0.1873(3) 0.3961(4) 0.0716(13) Uani 1 1 d . . .
H15 H 0.0647 0.1971 0.4115 0.086 Uiso 1 1 calc R . .
C14 C -0.0645(7) 0.1224(4) 0.4508(5) 0.0942(19) Uani 1 1 d . . .
H14 H -0.0091 0.088 0.5025 0.113 Uiso 1 1 calc R . .
C13 C -0.1876(9) 0.1071(4) 0.4312(6) 0.104(2) Uani 1 1 d . . .
H13 H -0.2168 0.0631 0.4696 0.125 Uiso 1 1 calc R . .
C12 C -0.2690(6) 0.1569(5) 0.3544(6) 0.0894(18) Uani 1 1 d . . .
H12 H -0.3539 0.1462 0.3399 0.107 Uiso 1 1 calc R . .
C11 C -0.2253(4) 0.2229(3) 0.2984(4) 0.0662(12) Uani 1 1 d . . .
H11 H -0.281 0.257 0.2468 0.079 Uiso 1 1 calc R . .
C9 C -0.0497(5) 0.3116(3) 0.2606(4) 0.0665(12) Uani 1 1 d . . .
H9B H -0.1175 0.3369 0.2048 0.08 Uiso 1 1 calc R . .
H9A H 0.009 0.2854 0.2257 0.08 Uiso 1 1 calc R . .
C8 C 0.0142(4) 0.3867(3) 0.3352(4) 0.0596(10) Uani 1 1 d . . .
H8B H -0.0457 0.4162 0.3661 0.071 Uiso 1 1 calc R . .
H8A H 0.0786 0.3613 0.3939 0.071 Uiso 1 1 calc R . .
C7 C 0.0709(4) 0.4552(3) 0.2757(4) 0.0622(11) Uani 1 1 d . . .
H7A H 0.1302 0.4254 0.2443 0.075 Uiso 1 1 calc R . .
H7B H 0.0062 0.4807 0.2172 0.075 Uiso 1 1 calc R . .
N3 N 0.1335(3) 0.5276(2) 0.3466(3) 0.0524(8) Uani 1 1 d . . .
N16 N 0.3960(5) 0.1754(3) 0.2190(5) 0.1006(17) Uani 1 1 d . . .
S17 S 0.35289(15) 0.07850(10) 0.18126(13) 0.0844(5) Uani 1 1 d . A .
S24 S 0.31373(17) 0.26055(10) 0.20588(14) 0.0913(6) Uani 1 1 d . A .
F28A F 0.2845(7) 0.3911(4) 0.0702(5) 0.133(3) Uani 0.860(12) 1 d P A 1
F30B F 0.3315(9) 0.2699(5) 0.0070(6) 0.119(2) Uani 0.860(12) 1 d P A 1
F30A F 0.4686(5) 0.3336(4) 0.1156(6) 0.138(3) Uani 0.860(12) 1 d P A 1
F28B F 0.390(4) 0.406(2) 0.110(3) 0.114(12) Uiso 0.140(12) 1 d P A 2
F29B F 0.205(3) 0.353(2) 0.077(2) 0.097(10) Uiso 0.140(12) 1 d P A 2
F29A F 0.287(3) 0.258(2) 0.012(3) 0.072(9) Uiso 0.140(12) 1 d P A 2

loop_
_atom_site_aniso_label
_atom_site_aniso_U_11
_atom_site_aniso_U_22
_atom_site_aniso_U_33
_atom_site_aniso_U_23
_atom_site_aniso_U_13
_atom_site_aniso_U_12
C27 0.102(5) 0.072(4) 0.099(5) 0.008(3) 0.017(4) 0.009(3)
C2 0.068(3) 0.055(2) 0.063(2) 0.005(2) 0.032(2) 0.005(2)
C4 0.068(3) 0.053(2) 0.069(3) -0.004(2) 0.035(2) 0.007(2)
C5 0.082(3) 0.047(2) 0.060(2) -0.0043(19) 0.035(2) -0.002(2)
C6 0.075(3) 0.106(5) 0.102(4) -0.017(4) 0.025(3) -0.023(3)
C20 0.087(4) 0.070(4) 0.103(4) 0.005(3) 0.014(3) -0.004(3)
N1 0.068(2) 0.056(2) 0.057(2) 0.0007(17) 0.0247(17) -0.0077(17)
O25 0.061(3) 0.130(4) 0.212(6) 0.008(4) 0.048(3) 0.017(2)
O26 0.188(5) 0.091(3) 0.082(3) -0.016(2) 0.013(3) 0.003(3)
O19 0.112(3) 0.123(4) 0.100(3) -0.020(3) 0.011(3) 0.018(3)
O18 0.111(3) 0.131(4) 0.190(6) -0.023(4) 0.094(4) 0.007(3)
F23 0.112(3) 0.183(5) 0.133(3) 0.007(3) 0.066(3) 0.012(3)
F22 0.137(3) 0.148(4) 0.113(3) 0.022(3) 0.007(3) -0.004(3)
F21 0.156(4) 0.067(2) 0.219(6) 0.024(3) 0.037(4) -0.024(2)
C10 0.067(3) 0.047(2) 0.055(2) -0.0121(18) 0.0186(19) -0.0047(18)
C15 0.075(3) 0.057(3) 0.081(3) 0.000(2) 0.018(2) 0.007(2)
C14 0.142(6) 0.054(3) 0.082(4) 0.002(3) 0.022(4) 0.002(3)
C13 0.175(7) 0.062(3) 0.089(4) -0.017(3) 0.059(5) -0.049(4)
C12 0.090(4) 0.088(4) 0.099(4) -0.038(4) 0.040(3) -0.044(3)
C11 0.064(3) 0.062(3) 0.069(3) -0.018(2) 0.013(2) -0.008(2)
C9 0.082(3) 0.061(3) 0.060(3) -0.010(2) 0.026(2) -0.010(2)
C8 0.076(3) 0.051(2) 0.056(2) -0.0021(18) 0.024(2) -0.0076(19)
C7 0.080(3) 0.056(2) 0.059(2) -0.009(2) 0.033(2) -0.010(2)
N3 0.067(2) 0.0451(18) 0.0539(18) -0.0026(14) 0.0310(16) -0.0019(15)
N16 0.083(3) 0.070(3) 0.136(5) 0.012(3) 0.006(3) 0.001(2)
S17 0.1015(11) 0.0682(9) 0.0862(10) -0.0124(7) 0.0296(8) -0.0121(7)
S24 0.1223(13) 0.0679(9) 0.0935(11) 0.0071(7) 0.0460(9) 0.0239(8)
F28A 0.173(8) 0.089(3) 0.144(4) 0.042(3) 0.053(4) 0.059(4)
F30B 0.144(6) 0.130(5) 0.099(4) 0.002(3) 0.058(4) 0.009(4)
F30A 0.096(4) 0.117(4) 0.212(6) 0.027(4) 0.057(4) -0.018(3)

loop_
_atom_type_symbol
_atom_type_description
_atom_type_scat_dispersion_real
_atom_type_scat_dispersion_imag
_atom_type_scat_source
C C 0.0033 0.0016 'International Tables Vol C Tables 4.2.6.8 and 6.1.1.4'
H H 0 0 'International Tables Vol C Tables 4.2.6.8 and 6.1.1.4'
N N 0.0061 0.0033 'International Tables Vol C Tables 4.2.6.8 and 6.1.1.4'
O O 0.0106 0.006 'International Tables Vol C Tables 4.2.6.8 and 6.1.1.4'
F F 0.0171 0.0103 'International Tables Vol C Tables 4.2.6.8 and 6.1.1.4'
S S 0.1246 0.1234 'International Tables Vol C Tables 4.2.6.8 and 6.1.1.4'

loop_
_geom_angle_atom_site_label_1
_geom_angle_atom_site_label_2
_geom_angle_atom_site_label_3
_geom_angle
_geom_angle_site_symmetry_1
_geom_angle_site_symmetry_3
_geom_angle_publ_flag
F30B C27 F28A 109.0(7) . . ?
F30B C27 F30A 100.6(7) . . ?
F28A C27 F30A 110.9(6) . . ?
F30B C27 F29A 23.0(13) . . ?
F28A C27 F29A 103.8(15) . . ?
F30A C27 F29A 122.3(15) . . ?
F30B C27 F28B 127.9(16) . . ?
F28A C27 F28B 51.6(15) . . ?
F30A C27 F28B 60.8(16) . . ?
F29A C27 F28B 142(2) . . ?
F30B C27 F29B 99.3(11) . . ?
F28A C27 F29B 41.2(11) . . ?
F30A C27 F29B 150.5(13) . . ?
F29A C27 F29B 81.3(17) . . ?
F28B C27 F29B 90(2) . . ?
F30B C27 S24 115.2(6) . . ?
F28A C27 S24 111.3(5) . . ?
F30A C27 S24 109.3(5) . . ?
F29A C27 S24 98.3(14) . . ?
F28B C27 S24 116.8(15) . . ?
F29B C27 S24 81.2(12) . . ?
N3 C2 N1 109.3(4) . . ?
C5 C4 N3 106.7(4) . . ?
C4 C5 N1 107.7(4) . . ?
F23 C20 F22 107.7(6) . . ?
F23 C20 F21 107.9(6) . . ?
F22 C20 F21 108.3(6) . . ?
F23 C20 S17 112.8(5) . . ?
F22 C20 S17 111.2(4) . . ?
F21 C20 S17 108.7(5) . . ?
C2 N1 C5 108.1(4) . . ?
C2 N1 C6 126.5(4) . . ?
C5 N1 C6 125.4(4) . . ?
C15 C10 C11 117.7(4) . . ?
C15 C10 C9 120.6(4) . . ?
C11 C10 C9 121.6(4) . . ?
C14 C15 C10 121.2(5) . . ?
C13 C14 C15 120.9(6) . . ?
C14 C13 C12 119.6(6) . . ?
C13 C12 C11 120.0(6) . . ?
C10 C11 C12 120.6(5) . . ?
C10 C9 C8 113.0(4) . . ?
C7 C8 C9 111.4(4) . . ?
N3 C7 C8 112.0(3) . . ?
C2 N3 C4 108.2(4) . . ?
C2 N3 C7 126.2(4) . . ?
C4 N3 C7 125.6(4) . . ?
S24 N16 S17 126.7(3) . . ?
O19 S17 O18 120.7(3) . . ?
O19 S17 N16 120.5(3) . . ?
O18 S17 N16 104.7(3) . . ?
O19 S17 C20 102.3(3) . . ?
O18 S17 C20 103.3(3) . . ?
N16 S17 C20 102.2(3) . . ?
O26 S24 O25 114.8(4) . . ?
O26 S24 N16 116.3(3) . . ?
O25 S24 N16 113.9(3) . . ?
O26 S24 C27 105.5(3) . . ?
O25 S24 C27 100.7(3) . . ?
N16 S24 C27 103.0(3) . . ?

loop_
_geom_bond_atom_site_label_1
_geom_bond_atom_site_label_2
_geom_bond_distance
_geom_bond_site_symmetry_2
_geom_bond_publ_flag
C27 F30B 1.286(9) . ?
C27 F28A 1.292(7) . ?
C27 F30A 1.331(8) . ?
C27 F29A 1.40(4) . ?
C27 F28B 1.40(3) . ?
C27 F29B 1.63(3) . ?
C27 S24 1.801(7) . ?
C2 N3 1.308(5) . ?
C2 N1 1.327(6) . ?
C4 C5 1.342(6) . ?
C4 N3 1.380(5) . ?
C5 N1 1.357(6) . ?
C6 N1 1.462(6) . ?
C20 F23 1.308(7) . ?
C20 F22 1.310(7) . ?
C20 F21 1.313(7) . ?
C20 S17 1.803(7) . ?
O25 S24 1.499(5) . ?
O26 S24 1.402(5) . ?
O19 S17 1.413(5) . ?
O18 S17 1.437(5) . ?
C10 C15 1.375(7) . ?
C10 C11 1.381(6) . ?
C10 C9 1.502(6) . ?
C15 C14 1.362(8) . ?
C14 C13 1.351(10) . ?
C13 C12 1.367(10) . ?
C12 C11 1.381(8) . ?
C9 C8 1.520(6) . ?
C8 C7 1.512(6) . ?
C7 N3 1.462(5) . ?
N16 S24 1.546(5) . ?
N16 S17 1.555(5) . ?
